data_1536258
loop_
_publ_author_name
'Darriet, J.'
'Launay, J.C.'
'Zuniga, F.J.'

_publ_section_title
;
 Crystal structures of the ionic conductors Bi46 M8 O89 (M = P, V) related
 to the fluorite-type structure
;
_journal_name_full 'Journal of Solid State Chemistry'
_journal_page_first 1753
_journal_page_last 1764
_journal_volume 178
_journal_year 2005
_chemical_formula_sum 'Bi46 O89 P8'
_chemical_name_systematic 'Bi46 P8 O89'
_space_group_IT_number 12
_symmetry_space_group_name_Hall '-C 2y'
_symmetry_space_group_name_H-M 'C 1 2/m 1'
_cell_angle_alpha 90
_cell_angle_beta 112.14
_cell_angle_gamma 90
_cell_formula_units_Z 2
_cell_length_a 19.6073
_cell_length_b 11.4181
_cell_length_c 21.1119
_cell_volume 4377.988
_citation_journal_id_ASTM JSSCBI
_cod_data_source_file Darriet_JSSCBI_2005_1937.cif
_cod_data_source_block Bi46O89P8
_cod_database_code 1536258

loop_
_symmetry_equiv_pos_as_xyz
x,y,z
-x,y,-z
-x,-y,-z
x,-y,z
x+1/2,y+1/2,z
-x+1/2,y+1/2,-z
-x+1/2,-y+1/2,-z
x+1/2,-y+1/2,z

loop_
_atom_site_label
_atom_site_type_symbol
_atom_site_fract_x
_atom_site_fract_y
_atom_site_fract_z
_atom_site_occupancy
_atom_site_U_iso_or_equiv
O9 O-2 -0.047 0.5 -0.107 1 0.0
O26 O-2 0.0557 0 -0.124 1 0.0
Bi2 Bi+3 0.41013 0.1679 -0.25847 1 0.0
O23 O-2 0.4779 0.6887 -0.2011 1 0.0
O31 O-2 0.2821 0.803 -0.0441 0.75 0.0
O2 O-2 0.3884 0.606 -0.0267 1 0.0
O34 O-2 0.2624 0.238 -0.1378 0.5 0.0
Bi9 Bi+3 0.30665 0.5 0.08868 1 0.0
P3 P+5 0.0308 0.5 -0.1049 1 0.0
O15 O-2 -0.1085 0.1804 -0.4485 1 0.0
O14 O-2 0.2359 0 -0.4854 1 0.0
Bi6 Bi+3 0.25562 0.5 0.24413 1 0.0
Bi1 Bi+3 0.08131 0.5 -0.25635 1 0.0
P1 P+5 0.3737 0.5 -0.0726 1 0.0
Bi10 Bi+3 0.29621 0.33784 -0.42108 1 0.0
Bi14 Bi+3 0.073 0 0.2384 0.34 0.0
O17 O-2 0.3547 0.5 -0.3843 1 0.0
Bi8 Bi+3 0.0792 0.17598 -0.25619 1 0.0
P4 P+5 0.2971 0 -0.4112 1 0.0
O1 O-2 0.427 0.5 -0.113 1 0.0
O30 O-2 0.1559 0.355 -0.2049 1 0.0
Bi12 Bi+3 -0.03426 0.32755 -0.42609 1 0.0
Bi5 Bi+3 0.03837 0 -0.57665 1 0.0
O6 O-2 0.149 0.5 -0.324 0.5 0.0
O16 O-2 0.1316 0.1886 -0.1086 1 0.0
O25 O-2 0.3473 0.6905 -0.3135 1 0.0
Bi3 Bi+3 0.20282 0.66767 -0.08149 1 0.0
O5 O-2 0.087 0.5 -0.472 0.5 0.0
O18 O-2 0.4989 0.5 -0.2925 1 0.0
O3 O-2 0.2952 0.5 -0.1217 1 0.0
O22 O-2 0.0779 0 -0.4607 1 0.0
O33 O-2 0.355 0.21 -0.1858 0.5 0.0
O29 O-2 0.0207 0.757 0.5138 0.5 0.0
O13 O-2 0.2557 0 -0.3668 1 0.0
O27 O-2 0.1422 0 -0.3342 1 0.0
O12 O-2 0.3439 0.113 -0.4 1 0.0
O19 O-2 0.0449 0.816 -0.3718 1 0.0
O8 O-2 0.219 0.5 -0.3897 1 0.0
O32 O-2 0.321 0.205 -0.1755 0.5 0.0
O24 O-2 0.1966 0.1879 -0.2831 1 0.0
O4 O-2 0.1 0.386 -0.442 0.5 0.0
Bi11 Bi+3 0.13481 0.8416 -0.40479 1 0.0
Bi7 Bi+3 0.37209 0.83826 -0.0748 1 0.0
Bi15 Bi+3 0.09241 0 0.26777 0.66 0.0
Bi4 Bi+3 0.25865 0.6644 -0.23261 1 0.0
P2 P+5 0.1373 0.5 -0.3994 1 0.0
O28 O-2 -0.0039 0.67 -0.2995 1 0.0
O7 O-2 0.123 0.397 -0.353 0.5 0.0
Bi13 Bi+3 0.02918 0.83593 -0.0935 1 0.0
O10 O-2 0.0257 0.5 -0.182 1 0.0
O20 O-2 0.3152 0 -0.1029 1 0.0
O11 O-2 0.0731 0.606 -0.0696 1 0.0
O21 O-2 0.1671 0 -0.1939 1 0.0
